data_4127917
loop_
_publ_author_name
'Siddiqui, Mujahuddin M.'
'Sarkar, Samir Kumar'
'Sinhababu, Soumen'
'Ruth, Paul Niklas'
'Herbst-Irmer, Regine'
'Stalke, Dietmar'
'Ghosh, Munmun'
'Fu, Mingxing'
'Zhao, Lili'
'Casanova, David'
'Frenking, Gernot'
'Schwederski, Brigitte'
'Kaim, Wolfgang'
'Roesky, Herbert W.'

_publ_section_title
;
 Isolation of Transient Acyclic Germanium(I) Radicals Stabilized by Cyclic
 Alkyl(amino) Carbenes.
;
_journal_issue 5
_journal_name_full 'Journal of the American Chemical Society'
_journal_page_first 1908
_journal_page_last 1912
_journal_paper_doi 10.1021/jacs.8b13434
_journal_volume 141
_journal_year 2019
_chemical_formula_moiety 'C47 H57 Ge N2 Si'
_chemical_formula_sum 'C47 H57 Ge N2 Si'
_chemical_formula_weight 750.62
_space_group_crystal_system triclinic
_space_group_IT_number 2
_space_group_name_Hall '-P 1'
_space_group_name_H-M_alt 'P -1'
_symmetry_space_group_name_Hall '-P 1'
_symmetry_space_group_name_H-M 'P -1'
_atom_sites_solution_hydrogens geom
_audit_creation_method SHELXL-2018/3
_cell_angle_alpha 112.83(2)
_cell_angle_beta 100.59(2)
_cell_angle_gamma 108.21(3)
_cell_formula_units_Z 2
_cell_length_a 13.375(2)
_cell_length_b 13.416(2)
_cell_length_c 14.015(3)
_cell_measurement_reflns_used 9913
_cell_measurement_temperature 100(2)
_cell_measurement_theta_max 20.54
_cell_measurement_theta_min 2.198
_cell_volume 2063.8(10)
_computing_cell_refinement 'SAINT V8.38A'
_computing_data_collection 'APEX2 v2012.2'
_computing_data_reduction 'SAINT V8.38A'
_computing_molecular_graphics 'XP Version 5.1'
_computing_publication_material 'XP Version 5.1'
_computing_structure_refinement 'SHELXL-2018/3 (Sheldrick, 2018)'
_computing_structure_solution 'SHELXT(G.M.Sheldrick,Acta Cryst.(2015)A71,3-8)'
_diffrn_ambient_temperature 100(2)
_diffrn_measured_fraction_theta_full 0.999
_diffrn_measured_fraction_theta_max 0.996
_diffrn_measurement_device_type 'Bruker Smart APEX II Quazar'
_diffrn_measurement_method 'omega scans'
_diffrn_radiation_type AgK\a
_diffrn_radiation_wavelength 0.56086
_diffrn_reflns_av_R_equivalents 0.0507
_diffrn_reflns_av_unetI/netI 0.0317
_diffrn_reflns_Laue_measured_fraction_full 0.999
_diffrn_reflns_Laue_measured_fraction_max 0.996
_diffrn_reflns_limit_h_max 16
_diffrn_reflns_limit_h_min -16
_diffrn_reflns_limit_k_max 16
_diffrn_reflns_limit_k_min -16
_diffrn_reflns_limit_l_max 17
_diffrn_reflns_limit_l_min -17
_diffrn_reflns_number 72471
_diffrn_reflns_point_group_measured_fraction_full 0.999
_diffrn_reflns_point_group_measured_fraction_max 0.996
_diffrn_reflns_theta_full 19.665
_diffrn_reflns_theta_max 20.580
_diffrn_reflns_theta_min 1.496
_diffrn_source 'INCOATEC Microsource'
_exptl_absorpt_coefficient_mu 0.430
_exptl_absorpt_correction_T_max 0.4254
_exptl_absorpt_correction_T_min 0.3786
_exptl_absorpt_correction_type multi-scan
_exptl_absorpt_process_details SADABS-2016/2
_exptl_crystal_colour violet
_exptl_crystal_density_diffrn 1.208
_exptl_crystal_description block
_exptl_crystal_F_000 798
_exptl_crystal_size_max 0.508
_exptl_crystal_size_mid 0.216
_exptl_crystal_size_min 0.144
_refine_diff_density_max 1.166
_refine_diff_density_min -1.047
_refine_diff_density_rms 0.080
_refine_ls_extinction_method none
_refine_ls_goodness_of_fit_ref 1.118
_refine_ls_hydrogen_treatment constr
_refine_ls_matrix_type full
_refine_ls_number_parameters 471
_refine_ls_number_reflns 8474
_refine_ls_number_restraints 0
_refine_ls_restrained_S_all 1.118
_refine_ls_R_factor_all 0.0693
_refine_ls_R_factor_gt 0.0459
_refine_ls_shift/su_max 0.001
_refine_ls_shift/su_mean 0.000
_refine_ls_structure_factor_coef Fsqd
_refine_ls_weighting_details 'w=1/[\s^2^(Fo^2^)+(0.0486P)^2^+3.3233P] where P=(Fo^2^+2Fc^2^)/3'
_refine_ls_weighting_scheme calc
_refine_ls_wR_factor_gt 0.1073
_refine_ls_wR_factor_ref 0.1251
_reflns_Friedel_coverage 0.000
_reflns_number_gt 6776
_reflns_number_total 8474
_reflns_threshold_expression 'I > 2\s(I)'
_cod_data_source_file ja8b13434_si_003.cif
_cod_data_source_block 2
_cod_original_cell_volume 2063.8(8)
_cod_database_code 4127917
_shelx_shelxl_version_number 2018/3
_shelx_space_group_comment
;
The symmetry employed for this shelxl refinement is uniquely defined
by the following loop, which should always be used as a source of
symmetry information in preference to the above space-group names.
They are only intended as comments.
;
_shelx_estimated_absorpt_t_min 0.811
_shelx_estimated_absorpt_t_max 0.941

loop_
_space_group_symop_operation_xyz
'x, y, z'
'-x, -y, -z'

loop_
_atom_site_label
_atom_site_type_symbol
_atom_site_fract_x
_atom_site_fract_y
_atom_site_fract_z
_atom_site_U_iso_or_equiv
_atom_site_adp_type
_atom_site_occupancy
_atom_site_site_symmetry_order
_atom_site_calc_flag
_atom_site_refinement_flags_posn
_atom_site_refinement_flags_adp
Ge1 Ge 0.28725(3) 0.31866(3) 0.66888(2) 0.02259(10) Uani 1 1 d . .
Si1 Si 0.34923(6) 0.13204(7) 0.51786(6) 0.01714(16) Uani 1 1 d . .
N1 N 0.2083(2) 0.4934(2) 0.76589(18) 0.0229(5) Uani 1 1 d . .
N2 N 0.26013(18) 0.2036(2) 0.52072(17) 0.0182(5) Uani 1 1 d . .
C1 C 0.1836(2) 0.3964(2) 0.6675(2) 0.0197(6) Uani 1 1 d . .
C2 C 0.0715(2) 0.3692(3) 0.5891(2) 0.0228(6) Uani 1 1 d . .
C3 C 0.0274(2) 0.4491(3) 0.6659(2) 0.0258(6) Uani 1 1 d . .
H3A H -0.013158 0.479934 0.626302 0.031 Uiso 1 1 calc R U
H3AB H -0.024797 0.402846 0.690689 0.031 Uiso 1 1 calc R U
C4 C 0.1287(3) 0.5517(3) 0.7642(2) 0.0296(7) Uani 1 1 d . .
C5 C 0.1763(3) 0.6609(3) 0.7484(3) 0.0415(9) Uani 1 1 d . .
H5A H 0.194284 0.637862 0.680510 0.062 Uiso 1 1 calc R U
H5B H 0.244579 0.721623 0.811577 0.062 Uiso 1 1 calc R U
H5C H 0.120579 0.693480 0.742789 0.062 Uiso 1 1 calc R U
C6 C 0.1031(4) 0.5906(5) 0.8705(3) 0.0616(14) Uani 1 1 d . .
H6A H 0.055791 0.633360 0.869098 0.092 Uiso 1 1 calc R U
H6B H 0.173455 0.643404 0.933535 0.092 Uiso 1 1 calc R U
H6C H 0.063498 0.520166 0.877410 0.092 Uiso 1 1 calc R U
C7 C 0.0845(3) 0.3994(3) 0.4967(2) 0.0310(7) Uani 1 1 d . .
H7A H 0.107477 0.343985 0.446493 0.046 Uiso 1 1 calc R U
H7B H 0.141662 0.481323 0.528413 0.046 Uiso 1 1 calc R U
H7C H 0.012645 0.392518 0.455870 0.046 Uiso 1 1 calc R U
C8 C -0.0095(3) 0.2386(3) 0.5396(3) 0.0412(9) Uani 1 1 d . .
H8A H -0.083680 0.225405 0.497316 0.062 Uiso 1 1 calc R U
H8B H -0.015187 0.218258 0.599017 0.062 Uiso 1 1 calc R U
H8C H 0.018352 0.188027 0.490586 0.062 Uiso 1 1 calc R U
C9 C 0.3005(2) 0.5365(3) 0.8651(2) 0.0220(6) Uani 1 1 d . .
C10 C 0.2814(2) 0.4883(3) 0.9365(2) 0.0238(6) Uani 1 1 d . .
C11 C 0.3692(3) 0.5358(3) 1.0352(2) 0.0265(6) Uani 1 1 d . .
H11 H 0.358410 0.504806 1.084851 0.032 Uiso 1 1 calc R U
C12 C 0.4713(3) 0.6268(3) 1.0622(2) 0.0287(7) Uani 1 1 d . .
H12 H 0.529103 0.659464 1.130821 0.034 Uiso 1 1 calc R U
C13 C 0.4889(3) 0.6698(3) 0.9897(2) 0.0266(6) Uani 1 1 d . .
H13 H 0.559883 0.731342 1.008373 0.032 Uiso 1 1 calc R U
C14 C 0.4051(3) 0.6256(3) 0.8890(2) 0.0245(6) Uani 1 1 d . .
C15 C 0.4347(3) 0.6712(3) 0.8096(2) 0.0280(6) Uani 1 1 d . .
H15 H 0.365370 0.634137 0.743681 0.034 Uiso 1 1 calc R U
C16 C 0.4776(3) 0.8073(3) 0.8620(3) 0.0395(8) Uani 1 1 d . .
H16A H 0.485129 0.831979 0.805430 0.059 Uiso 1 1 calc R U
H16B H 0.550846 0.845308 0.920467 0.059 Uiso 1 1 calc R U
H16C H 0.424181 0.831470 0.893503 0.059 Uiso 1 1 calc R U
C17 C 0.5236(3) 0.6355(3) 0.7704(3) 0.0354(7) Uani 1 1 d . .
H17A H 0.496867 0.548564 0.737102 0.053 Uiso 1 1 calc R U
H17B H 0.593404 0.674002 0.833511 0.053 Uiso 1 1 calc R U
H17C H 0.537672 0.660889 0.715503 0.053 Uiso 1 1 calc R U
C18 C 0.1743(3) 0.3846(3) 0.9108(2) 0.0272(6) Uani 1 1 d . .
H18 H 0.118842 0.364543 0.840173 0.033 Uiso 1 1 calc R U
C19 C 0.1216(3) 0.4137(3) 1.0010(3) 0.0345(7) Uani 1 1 d . .
H19A H 0.112381 0.487268 1.015487 0.052 Uiso 1 1 calc R U
H19B H 0.170775 0.424524 1.068788 0.052 Uiso 1 1 calc R U
H19C H 0.048133 0.347870 0.976130 0.052 Uiso 1 1 calc R U
C20 C 0.1948(3) 0.2739(3) 0.8945(3) 0.0330(7) Uani 1 1 d . .
H20A H 0.123718 0.207355 0.875068 0.050 Uiso 1 1 calc R U
H20B H 0.248316 0.291244 0.963136 0.050 Uiso 1 1 calc R U
H20C H 0.225456 0.252319 0.835017 0.050 Uiso 1 1 calc R U
C21 C 0.2056(2) 0.1956(2) 0.4182(2) 0.0171(5) Uani 1 1 d . .
C22 C 0.2549(2) 0.2836(2) 0.3895(2) 0.0201(6) Uani 1 1 d . .
C23 C 0.2025(3) 0.2706(3) 0.2875(2) 0.0236(6) Uani 1 1 d . .
H23 H 0.237496 0.329515 0.267982 0.028 Uiso 1 1 calc R U
C24 C 0.1013(3) 0.1754(3) 0.2131(2) 0.0257(6) Uani 1 1 d . .
C25 C 0.0532(3) 0.0901(3) 0.2434(2) 0.0245(6) Uani 1 1 d . .
H25 H -0.016710 0.024436 0.194133 0.029 Uiso 1 1 calc R U
C26 C 0.1038(2) 0.0973(2) 0.3437(2) 0.0195(6) Uani 1 1 d . .
C27 C 0.0488(2) -0.0021(3) 0.3676(2) 0.0232(6) Uani 1 1 d . .
H27A H -0.032737 -0.037584 0.330568 0.035 Uiso 1 1 calc R U
H27B H 0.066271 0.029688 0.447488 0.035 Uiso 1 1 calc R U
H27C H 0.076829 -0.063164 0.340406 0.035 Uiso 1 1 calc R U
C28 C 0.0461(3) 0.1652(3) 0.1034(3) 0.0388(8) Uani 1 1 d . .
H28A H 0.086725 0.141160 0.053647 0.058 Uiso 1 1 calc R U
H28B H 0.047752 0.242624 0.114754 0.058 Uiso 1 1 calc R U
H28C H -0.031975 0.105275 0.070729 0.058 Uiso 1 1 calc R U
C29 C 0.3612(2) 0.3927(2) 0.4680(2) 0.0232(6) Uani 1 1 d . .
H29A H 0.385901 0.440164 0.431539 0.035 Uiso 1 1 calc R U
H29B H 0.419581 0.368606 0.490647 0.035 Uiso 1 1 calc R U
H29C H 0.347537 0.440506 0.533262 0.035 Uiso 1 1 calc R U
C30 C 0.2972(2) -0.0047(3) 0.3801(2) 0.0215(6) Uani 1 1 d . .
C31 C 0.2687(2) -0.1165(3) 0.3747(2) 0.0238(6) Uani 1 1 d . .
H31 H 0.278049 -0.122118 0.440960 0.029 Uiso 1 1 calc R U
C32 C 0.2268(3) -0.2196(3) 0.2741(3) 0.0320(7) Uani 1 1 d . .
H32 H 0.208146 -0.295007 0.271991 0.038 Uiso 1 1 calc R U
C33 C 0.2124(3) -0.2126(3) 0.1777(3) 0.0384(8) Uani 1 1 d . .
H33 H 0.182393 -0.283438 0.108933 0.046 Uiso 1 1 calc R U
C34 C 0.2413(3) -0.1030(3) 0.1803(2) 0.0363(8) Uani 1 1 d . .
H34 H 0.232491 -0.098396 0.113490 0.044 Uiso 1 1 calc R U
C35 C 0.2833(3) 0.0004(3) 0.2807(2) 0.0262(6) Uani 1 1 d . .
H35 H 0.302917 0.075485 0.282100 0.031 Uiso 1 1 calc R U
C36 C 0.4974(2) 0.2305(2) 0.5432(2) 0.0197(5) Uani 1 1 d . .
C37 C 0.5485(3) 0.2080(3) 0.4631(2) 0.0259(6) Uani 1 1 d . .
H37 H 0.508503 0.137826 0.393659 0.031 Uiso 1 1 calc R U
C38 C 0.6559(3) 0.2856(3) 0.4829(3) 0.0343(7) Uani 1 1 d . .
H38 H 0.688874 0.268573 0.427424 0.041 Uiso 1 1 calc R U
C39 C 0.7147(3) 0.3875(3) 0.5835(3) 0.0335(7) Uani 1 1 d . .
H39 H 0.787617 0.441971 0.596626 0.040 Uiso 1 1 calc R U
C40 C 0.6680(2) 0.4108(3) 0.6651(3) 0.0280(7) Uani 1 1 d . .
H40 H 0.709605 0.479973 0.734956 0.034 Uiso 1 1 calc R U
C41 C 0.5610(2) 0.3336(3) 0.6453(2) 0.0227(6) Uani 1 1 d . .
H41 H 0.529661 0.350660 0.702073 0.027 Uiso 1 1 calc R U
C42 C 0.3527(2) 0.0855(2) 0.6283(2) 0.0190(5) Uani 1 1 d . .
C43 C 0.2538(3) 0.0354(3) 0.6458(2) 0.0273(6) Uani 1 1 d . .
H43 H 0.185584 0.029501 0.604206 0.033 Uiso 1 1 calc R U
C44 C 0.2529(3) -0.0057(3) 0.7223(3) 0.0318(7) Uani 1 1 d . .
H44 H 0.184340 -0.040875 0.731675 0.038 Uiso 1 1 calc R U
C45 C 0.3516(3) 0.0043(3) 0.7848(2) 0.0284(7) Uani 1 1 d . .
H45 H 0.351482 -0.022402 0.838437 0.034 Uiso 1 1 calc R U
C46 C 0.4503(3) 0.0532(3) 0.7694(2) 0.0273(6) Uani 1 1 d . .
H46 H 0.518223 0.059677 0.812112 0.033 Uiso 1 1 calc R U
C47 C 0.4510(2) 0.0931(3) 0.6919(2) 0.0233(6) Uani 1 1 d . .
H47 H 0.519687 0.126154 0.681765 0.028 Uiso 1 1 calc R U

loop_
_atom_site_aniso_label
_atom_site_aniso_U_11
_atom_site_aniso_U_22
_atom_site_aniso_U_33
_atom_site_aniso_U_23
_atom_site_aniso_U_13
_atom_site_aniso_U_12
Ge1 0.02572(17) 0.02983(18) 0.01358(14) 0.00658(12) 0.00639(11) 0.01847(14)
Si1 0.0187(4) 0.0166(4) 0.0146(3) 0.0055(3) 0.0057(3) 0.0082(3)
N1 0.0290(13) 0.0297(13) 0.0176(11) 0.0098(10) 0.0117(10) 0.0212(11)
N2 0.0182(11) 0.0166(11) 0.0139(10) 0.0039(9) 0.0023(9) 0.0064(9)
C1 0.0227(14) 0.0224(14) 0.0164(12) 0.0095(11) 0.0074(11) 0.0120(12)
C2 0.0217(14) 0.0251(15) 0.0215(13) 0.0094(12) 0.0064(11) 0.0127(12)
C3 0.0269(15) 0.0372(17) 0.0288(15) 0.0217(14) 0.0156(12) 0.0211(14)
C4 0.0381(17) 0.0402(18) 0.0198(14) 0.0113(13) 0.0123(13) 0.0301(15)
C5 0.0393(19) 0.0299(18) 0.045(2) 0.0080(15) 0.0010(16) 0.0221(16)
C6 0.087(3) 0.109(4) 0.0297(18) 0.030(2) 0.034(2) 0.086(3)
C7 0.0400(18) 0.0422(19) 0.0211(14) 0.0152(14) 0.0118(13) 0.0291(16)
C8 0.0220(16) 0.0307(18) 0.059(2) 0.0129(17) 0.0102(16) 0.0095(14)
C9 0.0307(15) 0.0237(14) 0.0127(12) 0.0038(11) 0.0069(11) 0.0193(13)
C10 0.0307(15) 0.0246(15) 0.0161(13) 0.0054(11) 0.0097(12) 0.0163(13)
C11 0.0366(17) 0.0292(16) 0.0140(12) 0.0080(12) 0.0071(12) 0.0180(14)
C12 0.0340(17) 0.0280(16) 0.0150(13) 0.0031(12) 0.0025(12) 0.0150(14)
C13 0.0315(16) 0.0231(15) 0.0213(14) 0.0058(12) 0.0077(12) 0.0137(13)
C14 0.0331(16) 0.0238(15) 0.0188(13) 0.0060(12) 0.0107(12) 0.0191(13)
C15 0.0337(16) 0.0278(16) 0.0254(15) 0.0117(13) 0.0122(13) 0.0166(14)
C16 0.053(2) 0.0305(18) 0.0411(19) 0.0205(16) 0.0188(17) 0.0198(17)
C17 0.0396(19) 0.0407(19) 0.0293(16) 0.0146(15) 0.0171(14) 0.0209(16)
C18 0.0282(15) 0.0328(16) 0.0150(13) 0.0077(12) 0.0052(11) 0.0125(13)
C19 0.0365(18) 0.044(2) 0.0236(15) 0.0148(14) 0.0138(14) 0.0174(16)
C20 0.0399(18) 0.0262(16) 0.0252(15) 0.0089(13) 0.0091(14) 0.0106(15)
C21 0.0214(13) 0.0189(13) 0.0125(12) 0.0061(10) 0.0074(10) 0.0113(11)
C22 0.0251(14) 0.0197(14) 0.0180(13) 0.0071(11) 0.0107(11) 0.0130(12)
C23 0.0355(16) 0.0200(14) 0.0206(13) 0.0108(12) 0.0133(12) 0.0148(13)
C24 0.0381(17) 0.0250(15) 0.0163(13) 0.0095(12) 0.0075(12) 0.0177(14)
C25 0.0277(15) 0.0207(14) 0.0172(13) 0.0045(11) 0.0017(11) 0.0102(12)
C26 0.0227(14) 0.0187(13) 0.0174(12) 0.0065(11) 0.0075(11) 0.0116(12)
C27 0.0219(14) 0.0203(14) 0.0224(13) 0.0084(12) 0.0040(11) 0.0073(12)
C28 0.057(2) 0.0348(18) 0.0231(15) 0.0150(14) 0.0064(15) 0.0200(17)
C29 0.0259(15) 0.0184(14) 0.0221(13) 0.0098(12) 0.0075(12) 0.0060(12)
C30 0.0192(13) 0.0234(14) 0.0176(13) 0.0049(11) 0.0053(11) 0.0107(12)
C31 0.0234(14) 0.0230(15) 0.0215(13) 0.0060(12) 0.0054(11) 0.0131(12)
C32 0.0352(17) 0.0215(15) 0.0314(16) 0.0046(13) 0.0068(14) 0.0155(14)
C33 0.049(2) 0.0264(17) 0.0239(15) -0.0021(13) 0.0070(15) 0.0190(16)
C34 0.049(2) 0.0405(19) 0.0171(14) 0.0078(14) 0.0083(14) 0.0252(17)
C35 0.0321(16) 0.0245(15) 0.0201(14) 0.0061(12) 0.0082(12) 0.0162(13)
C36 0.0222(14) 0.0195(13) 0.0222(13) 0.0110(11) 0.0089(11) 0.0125(12)
C37 0.0296(16) 0.0270(15) 0.0267(14) 0.0132(13) 0.0135(12) 0.0159(13)
C38 0.0333(17) 0.047(2) 0.0422(18) 0.0287(17) 0.0233(15) 0.0240(16)
C39 0.0207(15) 0.0414(19) 0.0453(19) 0.0292(16) 0.0100(14) 0.0112(14)
C40 0.0235(15) 0.0260(15) 0.0307(15) 0.0155(13) 0.0020(12) 0.0075(13)
C41 0.0226(14) 0.0230(14) 0.0230(14) 0.0110(12) 0.0060(11) 0.0114(12)
C42 0.0249(14) 0.0171(13) 0.0145(12) 0.0061(10) 0.0069(11) 0.0102(11)
C43 0.0238(15) 0.0321(16) 0.0282(15) 0.0157(13) 0.0086(12) 0.0131(13)
C44 0.0325(17) 0.0357(18) 0.0337(16) 0.0202(15) 0.0165(14) 0.0145(15)
C45 0.0423(18) 0.0291(16) 0.0227(14) 0.0152(13) 0.0138(13) 0.0208(15)
C46 0.0320(16) 0.0270(16) 0.0240(14) 0.0106(12) 0.0065(12) 0.0178(14)
C47 0.0252(14) 0.0217(14) 0.0225(14) 0.0074(12) 0.0085(11) 0.0132(12)

loop_
_atom_type_symbol
_atom_type_description
_atom_type_scat_dispersion_real
_atom_type_scat_dispersion_imag
_atom_type_scat_source
C C 0.0015 0.0009 'International Tables Vol C Tables 4.2.6.8 and 6.1.1.4'
H H 0.0000 0.0000 'International Tables Vol C Tables 4.2.6.8 and 6.1.1.4'
N N 0.0030 0.0019 'International Tables Vol C Tables 4.2.6.8 and 6.1.1.4'
Si Si 0.0522 0.0431 'International Tables Vol C Tables 4.2.6.8 and 6.1.1.4'
Ge Ge 0.3016 1.1903 'International Tables Vol C Tables 4.2.6.8 and 6.1.1.4'

loop_
_geom_angle_atom_site_label_1
_geom_angle_atom_site_label_2
_geom_angle_atom_site_label_3
_geom_angle
N2 Ge1 C1 110.24(10)
N2 Si1 C42 109.00(12)
N2 Si1 C30 110.56(12)
C42 Si1 C30 108.76(13)
N2 Si1 C36 112.79(12)
C42 Si1 C36 107.95(12)
C30 Si1 C36 107.68(13)
C1 N1 C9 124.0(2)
C1 N1 C4 114.3(2)
C9 N1 C4 121.6(2)
C21 N2 Si1 116.48(17)
C21 N2 Ge1 128.73(17)
Si1 N2 Ge1 111.90(11)
N1 C1 C2 107.9(2)
N1 C1 Ge1 114.70(19)
C2 C1 Ge1 136.9(2)
C7 C2 C8 109.5(3)
C7 C2 C1 112.6(2)
C8 C2 C1 110.8(2)
C7 C2 C3 111.1(2)
C8 C2 C3 109.6(3)
C1 C2 C3 103.1(2)
C4 C3 C2 107.2(2)
N1 C4 C6 111.5(2)
N1 C4 C3 100.1(2)
C6 C4 C3 112.3(3)
N1 C4 C5 111.6(3)
C6 C4 C5 108.2(3)
C3 C4 C5 113.1(2)
C14 C9 C10 121.7(3)
C14 C9 N1 120.0(3)
C10 C9 N1 118.2(3)
C11 C10 C9 117.6(3)
C11 C10 C18 118.0(3)
C9 C10 C18 124.3(3)
C12 C11 C10 121.5(3)
C13 C12 C11 119.8(3)
C12 C13 C14 121.7(3)
C13 C14 C9 117.6(3)
C13 C14 C15 118.2(3)
C9 C14 C15 124.1(3)
C14 C15 C17 110.8(3)
C14 C15 C16 111.9(3)
C17 C15 C16 109.1(3)
C10 C18 C20 111.1(3)
C10 C18 C19 112.8(3)
C20 C18 C19 108.6(3)
C26 C21 C22 119.2(2)
C26 C21 N2 120.2(2)
C22 C21 N2 120.6(2)
C23 C22 C21 119.2(3)
C23 C22 C29 119.5(3)
C21 C22 C29 121.2(2)
C24 C23 C22 122.8(3)
C23 C24 C25 117.2(3)
C23 C24 C28 121.2(3)
C25 C24 C28 121.6(3)
C24 C25 C26 122.3(3)
C25 C26 C21 119.2(3)
C25 C26 C27 118.8(2)
C21 C26 C27 121.9(2)
C31 C30 C35 117.9(3)
C31 C30 Si1 119.6(2)
C35 C30 Si1 122.5(2)
C32 C31 C30 121.1(3)
C33 C32 C31 120.0(3)
C32 C33 C34 120.4(3)
C33 C34 C35 119.8(3)
C34 C35 C30 120.9(3)
C41 C36 C37 117.0(3)
C41 C36 Si1 119.9(2)
C37 C36 Si1 123.1(2)
C38 C37 C36 121.5(3)
C39 C38 C37 119.7(3)
C38 C39 C40 120.2(3)
C39 C40 C41 120.1(3)
C40 C41 C36 121.4(3)
C47 C42 C43 117.2(3)
C47 C42 Si1 122.4(2)
C43 C42 Si1 120.4(2)
C44 C43 C42 121.6(3)
C45 C44 C43 119.9(3)
C46 C45 C44 119.8(3)
C45 C46 C47 120.3(3)
C46 C47 C42 121.2(3)

loop_
_geom_bond_atom_site_label_1
_geom_bond_atom_site_label_2
_geom_bond_distance
Ge1 N2 1.927(2)
Ge1 C1 1.979(3)
Si1 N2 1.745(2)
Si1 C42 1.879(3)
Si1 C30 1.881(3)
Si1 C36 1.882(3)
N1 C1 1.370(4)
N1 C9 1.445(3)
N1 C4 1.508(4)
N2 C21 1.433(3)
C1 C2 1.527(4)
C2 C7 1.522(4)
C2 C8 1.523(4)
C2 C3 1.545(4)
C3 C4 1.519(4)
C4 C6 1.518(4)
C4 C5 1.524(5)
C9 C14 1.403(4)
C9 C10 1.406(4)
C10 C11 1.396(4)
C10 C18 1.515(4)
C11 C12 1.381(5)
C12 C13 1.371(4)
C13 C14 1.397(4)
C14 C15 1.520(4)
C15 C17 1.530(4)
C15 C16 1.533(4)
C18 C20 1.532(4)
C18 C19 1.537(4)
C21 C26 1.403(4)
C21 C22 1.405(4)
C22 C23 1.388(4)
C22 C29 1.499(4)
C23 C24 1.385(4)
C24 C25 1.386(4)
C24 C28 1.511(4)
C25 C26 1.397(4)
C26 C27 1.501(4)
C30 C31 1.394(4)
C30 C35 1.402(4)
C31 C32 1.388(4)
C32 C33 1.373(5)
C33 C34 1.383(5)
C34 C35 1.388(4)
C36 C41 1.401(4)
C36 C37 1.402(4)
C37 C38 1.385(5)
C38 C39 1.379(5)
C39 C40 1.379(5)
C40 C41 1.380(4)
C42 C47 1.396(4)
C42 C43 1.398(4)
C43 C44 1.383(4)
C44 C45 1.379(4)
C45 C46 1.376(5)
C46 C47 1.385(4)
